data_2106958
loop_
_publ_author_name
'Gard, J.A.'
'Tait, J.M.'

_publ_section_title
;
 The crystal structure of the zeolite offretite, K1.1 Ca1.1 Mg0.7 (Si12.8
 Al5.2 O36) (H2 O)15
;
_journal_name_full 'Acta Crystallographica B (24,1968-38,1982)'
_journal_page_first 825
_journal_page_last 834
_journal_volume 28
_journal_year 1972
_chemical_formula_sum 'Al4.48 Ca0.92 H19.68 K Mg0.82 O45.84 Si13.52'
_chemical_name_systematic 'K Ca0.92 Mg0.82 (Si13.52 Al4.48 O36) (H2 O)9.84'
_space_group_IT_number 187
_symmetry_space_group_name_Hall 'P -6 2'
_symmetry_space_group_name_H-M 'P -6 m 2'
_cell_angle_alpha 90
_cell_angle_beta 90
_cell_angle_gamma 120
_cell_formula_units_Z 1
_cell_length_a 13.291
_cell_length_b 13.291
_cell_length_c 7.582
_cell_volume 1159.925
_citation_journal_id_ASTM ACBCAR
_cod_data_source_file Gard_ACBCAR_1972_1905.cif
_cod_data_source_block H19.68Al4.48Ca0.92K1Mg0.82O45.84Si13.52
_cod_original_formula_sum 'H19.68 Al4.48 Ca0.92 K1 Mg0.82 O45.84 Si13.52'
_cod_database_code 2106958

loop_
_symmetry_equiv_pos_as_xyz
x,y,z
-x+y,-x,-z
-y,x-y,z
x,y,-z
-x+y,-x,z
-y,x-y,-z
-y,-x,-z
-x+y,y,z
x,x-y,-z
-y,-x,z
-x+y,y,-z
x,x-y,z

loop_
_atom_site_label
_atom_site_type_symbol
_atom_site_fract_x
_atom_site_fract_y
_atom_site_fract_z
_atom_site_occupancy
_atom_site_U_iso_or_equiv
O5 O-2 0.23 0.46 0.5 1 0.0
O10 O-2 0.485 0.2425 0.5 0.58 0.0
K1 K+1 0 0 0.5 1 0.0
O1 O-2 0.029 0.351 0.329 1 0.0
Si2 Si+4 0.093 0.4251 0.5 1 0.0
O8 O-2 0.243 0.486 0 0.34 0.0
O11 O-2 0.562 0.438 0.172 0.47 0.0
Ca2 Ca+2 0 0 0.13 0.07 0.0
O7 O-2 0.3333 0.6666 0.261 0.9 0.0
O3 O-2 0.255 0.1275 0.293 1 0.0
O9 O-2 0.16 0.52 0 0.14 0.0
Ca1 Ca+2 0.6666 0.3333 0.377 0.39 0.0
O13 O-2 0.6666 0.3333 0.24 0.3 0.0
Mg1 Mg+2 0.3333 0.6666 0 0.82 0.0
Al1 Al+3 0.0027 0.2342 0.2085 0.3734 0.0
O6 O-2 0.075 0.5375 0.5 1 0.0
O12 O-2 0.53 0.35 0 0.17 0.0
O4 O-2 0.012 0.267 0 1 0.0
Si1 Si+4 0.0027 0.2342 0.2085 0.6266 0.0
O2 O-2 0.101 0.202 0.257 1 0.0
